data_7710960
loop_
_publ_author_name
'Schnepf, Andreas'
'Gienger, Christian'

_publ_section_title
;
 Substitution of Hyp (Hyp = Si(SiMe3)3) at metalloid [Ge9(Hyp)3]- clusters
 using phosphine stabilized Au(I)Cl.
;
_journal_name_full 'Dalton Transactions'
_journal_paper_doi 10.1039/D2DT01665F
_journal_year 2022
_chemical_formula_moiety 'C72 H172 Au4 Ge18 O4 P4 Si16'
_chemical_formula_sum 'C72 H172 Au4 Ge18 O4 P4 Si16'
_chemical_formula_weight 3769.89
_chemical_properties_physical Air-sensitive,Moisture-sensitive
_space_group_crystal_system monoclinic
_space_group_IT_number 15
_space_group_name_Hall '-C 2yc'
_space_group_name_H-M_alt 'C 1 2/c 1'
_atom_sites_solution_hydrogens geom
_atom_sites_solution_primary dual
_audit_creation_date 2021-09-06
_audit_creation_method
;
Olex2 1.5
(compiled 2021.08.20 svn.r13c46975 for OlexSys, GUI svn.r6394)
;
_audit_update_record
;
2022-05-03 deposited with the CCDC.	2022-08-05 downloaded from the CCDC.
;
_cell_angle_alpha 90
_cell_angle_beta 96.305(2)
_cell_angle_gamma 90
_cell_formula_units_Z 4
_cell_length_a 15.7399(19)
_cell_length_b 24.623(3)
_cell_length_c 35.814(4)
_cell_measurement_reflns_used 9787
_cell_measurement_temperature 100
_cell_measurement_theta_max 30.165
_cell_measurement_theta_min 2.384
_cell_volume 13796(3)
_computing_cell_refinement 'SAINT V8.40B (?, 2016)'
_computing_data_reduction 'SAINT V8.40B (?, 2016)'
_computing_molecular_graphics 'Olex2 1.5 (Dolomanov et al., 2009)'
_computing_publication_material 'Olex2 1.5 (Dolomanov et al., 2009)'
_computing_structure_refinement 'SHELXL 2014/7 (Sheldrick, 2015)'
_computing_structure_solution 'SHELXT 2014/5 (Sheldrick, 2014)'
_diffrn_ambient_temperature 100
_diffrn_detector 'Bruker APEX2 area detector'
_diffrn_detector_area_resol_mean 7.9
_diffrn_detector_type 'CCD area detector'
_diffrn_measured_fraction_theta_full 0.999
_diffrn_measured_fraction_theta_max 0.995
_diffrn_measurement_device 'three-circle diffractometer'
_diffrn_measurement_device_type 'Bruker SMART APEX2 area detector'
_diffrn_measurement_method '\w and \f scans'
_diffrn_radiation_monochromator 'mirror optics'
_diffrn_radiation_probe x-ray
_diffrn_radiation_type MoK\a
_diffrn_radiation_wavelength 0.71073
_diffrn_reflns_av_R_equivalents 0.0685
_diffrn_reflns_av_unetI/netI 0.0588
_diffrn_reflns_Laue_measured_fraction_full 0.999
_diffrn_reflns_Laue_measured_fraction_max 0.995
_diffrn_reflns_limit_h_max 22
_diffrn_reflns_limit_h_min -22
_diffrn_reflns_limit_k_max 35
_diffrn_reflns_limit_k_min -35
_diffrn_reflns_limit_l_max 38
_diffrn_reflns_limit_l_min -51
_diffrn_reflns_number 97050
_diffrn_reflns_point_group_measured_fraction_full 0.999
_diffrn_reflns_point_group_measured_fraction_max 0.995
_diffrn_reflns_theta_full 25.242
_diffrn_reflns_theta_max 30.594
_diffrn_reflns_theta_min 2.004
_diffrn_source 'microfocus sealed X-ray tube'
_diffrn_source_current 0.6
_diffrn_source_power 0.03
_diffrn_source_type 'Incoatec I\ms'
_diffrn_source_voltage 50.0
_exptl_absorpt_coefficient_mu 8.307
_exptl_absorpt_correction_T_max 0.7461
_exptl_absorpt_correction_T_min 0.4931
_exptl_absorpt_correction_type multi-scan
_exptl_absorpt_process_details
;
SADABS-2016/2 (Bruker,2016/2) was used for absorption correction.
wR2(int) was 0.1066 before and 0.0712 after correction.
The Ratio of minimum to maximum transmission is 0.6609.
The \l/2 correction factor is Not present.
;
_exptl_crystal_colour black
_exptl_crystal_colour_primary black
_exptl_crystal_density_diffrn 1.815
_exptl_crystal_description rhombohedral
_exptl_crystal_F_000 7248
_exptl_crystal_recrystallization_method 'Re-crystallisation from solvent: pentane, thf, toluene'
_exptl_crystal_size_max 0.215
_exptl_crystal_size_mid 0.15
_exptl_crystal_size_min 0.14
_refine_diff_density_max 1.230
_refine_diff_density_min -1.077
_refine_diff_density_rms 0.164
_refine_ls_extinction_method none
_refine_ls_goodness_of_fit_ref 1.013
_refine_ls_hydrogen_treatment constr
_refine_ls_matrix_type full
_refine_ls_number_parameters 598
_refine_ls_number_reflns 21106
_refine_ls_number_restraints 12
_refine_ls_restrained_S_all 1.013
_refine_ls_R_factor_all 0.0555
_refine_ls_R_factor_gt 0.0350
_refine_ls_shift/su_max 0.004
_refine_ls_shift/su_mean 0.000
_refine_ls_structure_factor_coef Fsqd
_refine_ls_weighting_details 'w=1/[\s^2^(Fo^2^)+(0.0179P)^2^+40.5504P] where P=(Fo^2^+2Fc^2^)/3'
_refine_ls_weighting_scheme calc
_refine_ls_wR_factor_gt 0.0707
_refine_ls_wR_factor_ref 0.0774
_reflns_Friedel_coverage 0.000
_reflns_number_gt 16272
_reflns_number_total 21106
_reflns_threshold_expression 'I > 2\s(I)'
_cod_data_source_file d2dt01665f2.cif
_cod_data_source_block 42_sq
_cod_database_code 7710960
_shelx_shelxl_version_number 2014/7
_shelx_space_group_comment
;
The symmetry employed for this shelxl refinement is uniquely defined
by the following loop, which should always be used as a source of
symmetry information in preference to the above space-group names.
They are only intended as comments.
;
_shelx_estimated_absorpt_t_max 0.389
_shelx_estimated_absorpt_t_min 0.268
_olex2_refinement_description
;
1. Fixed Uiso
 At 1.2 times of:
  All C(H) groups
 At 1.5 times of:
  All C(H,H,H) groups
2. Uiso/Uaniso restraints and constraints
C531 \\sim C541: within 2A with sigma of 0.01 and sigma for terminal atoms of
0.02 within 2A
C533 \\sim C543: within 2A with sigma of 0.01 and sigma for terminal atoms of
0.02 within 2A
3. Others
 Sof(Si54)=Sof(C541)=Sof(H54A)=Sof(H54B)=Sof(H54C)=Sof(C542)=Sof(H54D)=
 Sof(H54E)=Sof(H54F)=Sof(C543)=Sof(H54G)=Sof(H54H)=Sof(H54I)=1-FVAR(1)
 Sof(Si53)=Sof(C531)=Sof(H53A)=Sof(H53B)=Sof(H53C)=Sof(C532)=Sof(H53D)=
 Sof(H53E)=Sof(H53F)=Sof(C533)=Sof(H53G)=Sof(H53H)=Sof(H53I)=FVAR(1)
4.a Ternary CH refined with riding coordinates:
 C101(H101), C104(H104), C201(H201), C204(H204)
4.b Aromatic/amide H refined with riding coordinates:
 C109(H109), C110(H110), C209(H209), C210(H210)
4.c Idealised Me refined as rotating group:
 C102(H10A,H10B,H10C), C103(H10D,H10E,H10F), C105(H10G,H10H,H10I), C106(H10J,
 H10K,H10L), C202(H20A,H20B,H20C), C203(H20D,H20E,H20F), C205(H20G,H20H,H20I),
 C206(H20J,H20K,H20L), C411(H41A,H41B,H41C), C412(H41D,H41E,H41F), C413(H41G,
 H41H,H41I), C421(H42A,H42B,H42C), C422(H42D,H42E,H42F), C423(H42G,H42H,H42I),
 C431(H43A,H43B,H43C), C432(H43D,H43E,H43F), C433(H43G,H43H,H43I), C511(H51A,
 H51B,H51C), C512(H51D,H51E,H51F), C513(H51G,H51H,H51I), C521(H52A,H52B,H52C),
 C522(H52D,H52E,H52F), C523(H52G,H52H,H52I), C531(H53A,H53B,H53C), C532(H53D,
 H53E,H53F), C533(H53G,H53H,H53I), C541(H54A,H54B,H54C), C542(H54D,H54E,H54F),
 C543(H54G,H54H,H54I)
;
_platon_squeeze_void_probe_radius 1.20
_olex2_submission_special_instructions 'No special instructions were received'

loop_
_space_group_symop_operation_xyz
'x, y, z'
'-x, y, -z+1/2'
'x+1/2, y+1/2, z'
'-x+1/2, y+1/2, -z+1/2'
'-x, -y, -z'
'x, -y, z-1/2'
'-x+1/2, -y+1/2, -z'
'x+1/2, -y+1/2, z-1/2'

loop_
_atom_site_label
_atom_site_type_symbol
_atom_site_fract_x
_atom_site_fract_y
_atom_site_fract_z
_atom_site_U_iso_or_equiv
_atom_site_adp_type
_atom_site_occupancy
_atom_site_site_symmetry_order
_atom_site_calc_flag
_atom_site_refinement_flags_posn
_atom_site_refinement_flags_adp
_atom_site_refinement_flags_occupancy
_atom_site_disorder_assembly
_atom_site_disorder_group
Au1 Au 0.58461(2) 0.26116(2) 0.52785(2) 0.01960(4) Uani 1 1 d . . . . .
Au2 Au 0.49062(2) 0.22065(2) 0.35729(2) 0.02042(4) Uani 1 1 d . . . . .
Ge1 Ge 0.74002(2) 0.32181(2) 0.54112(2) 0.01928(9) Uani 1 1 d . . . . .
Ge2 Ge 0.65285(2) 0.27775(2) 0.59932(2) 0.02394(10) Uani 1 1 d . . . . .
Ge3 Ge 0.72968(2) 0.21109(2) 0.55122(2) 0.01869(9) Uani 1 1 d . . . . .
Ge4 Ge 0.77349(2) 0.34886(2) 0.61054(2) 0.02152(9) Uani 1 1 d . . . . .
Ge5 Ge 0.77230(2) 0.21097(2) 0.62329(2) 0.02174(9) Uani 1 1 d . . . . .
Ge6 Ge 0.86751(2) 0.25769(2) 0.53615(2) 0.01762(8) Uani 1 1 d . . . . .
Ge7 Ge 0.91504(2) 0.32845(2) 0.58526(2) 0.01882(9) Uani 1 1 d . . . . .
Ge8 Ge 0.85391(2) 0.28634(2) 0.65654(2) 0.01975(9) Uani 1 1 d . . . . .
Ge9 Ge 0.91632(2) 0.21296(2) 0.59857(2) 0.01827(8) Uani 1 1 d . . . . .
P1 P 0.44267(6) 0.28945(5) 0.52491(3) 0.0261(2) Uani 1 1 d . . . . .
P2 P 0.34756(6) 0.21205(4) 0.33693(3) 0.0201(2) Uani 1 1 d . . . . .
Si4 Si 0.76618(7) 0.44568(5) 0.61662(3) 0.0274(3) Uani 1 1 d . . . . .
Si5 Si 0.75252(8) 0.12340(6) 0.64977(3) 0.0331(3) Uani 1 1 d . . . . .
Si41 Si 0.62829(9) 0.47581(6) 0.59581(4) 0.0434(4) Uani 1 1 d . . . . .
Si42 Si 0.86420(10) 0.48706(6) 0.58041(4) 0.0413(3) Uani 1 1 d . . . . .
Si43 Si 0.80348(8) 0.46589(5) 0.68041(3) 0.0295(3) Uani 1 1 d . . . . .
Si51 Si 0.62442(10) 0.12366(9) 0.67688(4) 0.0607(5) Uani 1 1 d . . . . .
Si52 Si 0.86609(9) 0.10781(6) 0.69703(4) 0.0332(3) Uani 1 1 d . . . . .
Si53 Si 0.7711(4) 0.0523(2) 0.60332(11) 0.0247(10) Uani 0.499(16) 1 d . . P A 1
Si54 Si 0.7360(6) 0.0654(2) 0.60034(12) 0.0346(15) Uani 0.501(16) 1 d . . P A 2
O107 O 0.37558(17) 0.26976(13) 0.48907(9) 0.0318(7) Uani 1 1 d . . . . .
O207 O 0.29258(16) 0.19066(14) 0.37026(8) 0.0286(7) Uani 1 1 d . . . . .
C101 C 0.4345(2) 0.3627(2) 0.51680(13) 0.0321(10) Uani 1 1 d . . . . .
H101 H 0.4694 0.3809 0.5382 0.039 Uiso 1 1 calc R U . . .
C102 C 0.4745(3) 0.3770(2) 0.48100(13) 0.0349(11) Uani 1 1 d . . . . .
H10A H 0.5335 0.3637 0.4831 0.052 Uiso 1 1 calc R U . . .
H10B H 0.4740 0.4165 0.4776 0.052 Uiso 1 1 calc R U . . .
H10C H 0.4415 0.3599 0.4593 0.052 Uiso 1 1 calc R U . . .
C103 C 0.3427(3) 0.3856(2) 0.51523(15) 0.0492(14) Uani 1 1 d . . . . .
H10D H 0.3059 0.3673 0.4952 0.074 Uiso 1 1 calc R U . . .
H10E H 0.3436 0.4247 0.5101 0.074 Uiso 1 1 calc R U . . .
H10F H 0.3205 0.3794 0.5394 0.074 Uiso 1 1 calc R U . . .
C104 C 0.3787(2) 0.2764(2) 0.56378(12) 0.0343(11) Uani 1 1 d . . . . .
H104 H 0.3195 0.2897 0.5558 0.041 Uiso 1 1 calc R U . . .
C105 C 0.4122(3) 0.3077(3) 0.59889(13) 0.0445(14) Uani 1 1 d . . . . .
H10G H 0.4704 0.2956 0.6075 0.067 Uiso 1 1 calc R U . . .
H10H H 0.3751 0.3010 0.6187 0.067 Uiso 1 1 calc R U . . .
H10I H 0.4126 0.3466 0.5932 0.067 Uiso 1 1 calc R U . . .
C106 C 0.3726(3) 0.2159(2) 0.57116(14) 0.0445(14) Uani 1 1 d . . . . .
H10J H 0.3373 0.1987 0.5502 0.067 Uiso 1 1 calc R U . . .
H10K H 0.3467 0.2101 0.5945 0.067 Uiso 1 1 calc R U . . .
H10L H 0.4300 0.2000 0.5735 0.067 Uiso 1 1 calc R U . . .
C108 C 0.3776(2) 0.2237(2) 0.46721(12) 0.0273(10) Uani 1 1 d . . . . .
C109 C 0.4072(2) 0.1736(2) 0.48035(12) 0.0299(10) Uani 1 1 d . . . . .
H109 H 0.4337 0.1697 0.5053 0.036 Uiso 1 1 calc R U . . .
C110 C 0.3976(3) 0.1295(2) 0.45680(13) 0.0331(11) Uani 1 1 d . . . . .
H110 H 0.4175 0.0949 0.4658 0.040 Uiso 1 1 calc R U . . .
C201 C 0.2935(3) 0.2743(2) 0.32068(14) 0.0332(11) Uani 1 1 d . . . . .
H201 H 0.3169 0.2848 0.2969 0.040 Uiso 1 1 calc R U . . .
C202 C 0.3139(4) 0.3211(2) 0.34833(16) 0.0519(15) Uani 1 1 d . . . . .
H20A H 0.2772 0.3186 0.3686 0.078 Uiso 1 1 calc R U . . .
H20B H 0.3037 0.3558 0.3352 0.078 Uiso 1 1 calc R U . . .
H20C H 0.3740 0.3189 0.3589 0.078 Uiso 1 1 calc R U . . .
C203 C 0.1967(3) 0.2684(3) 0.31122(15) 0.0531(16) Uani 1 1 d . . . . .
H20D H 0.1847 0.2430 0.2902 0.080 Uiso 1 1 calc R U . . .
H20E H 0.1717 0.3039 0.3042 0.080 Uiso 1 1 calc R U . . .
H20F H 0.1716 0.2546 0.3332 0.080 Uiso 1 1 calc R U . . .
C204 C 0.3178(3) 0.16235(18) 0.30001(12) 0.0287(9) Uani 1 1 d . . . . .
H204 H 0.2541 0.1596 0.2962 0.034 Uiso 1 1 calc R U . . .
C205 C 0.3494(4) 0.1810(2) 0.26345(14) 0.0519(15) Uani 1 1 d . . . . .
H20G H 0.3381 0.1526 0.2444 0.078 Uiso 1 1 calc R U . . .
H20H H 0.4110 0.1881 0.2676 0.078 Uiso 1 1 calc R U . . .
H20I H 0.3194 0.2143 0.2548 0.078 Uiso 1 1 calc R U . . .
C206 C 0.3542(4) 0.1072(2) 0.31194(14) 0.0436(13) Uani 1 1 d . . . . .
H20J H 0.4164 0.1099 0.3175 0.065 Uiso 1 1 calc R U . . .
H20K H 0.3403 0.0810 0.2916 0.065 Uiso 1 1 calc R U . . .
H20L H 0.3293 0.0950 0.3344 0.065 Uiso 1 1 calc R U . . .
C208 C 0.3323(2) 0.18479(19) 0.40726(11) 0.0256(9) Uani 1 1 d . . . . .
C209 C 0.3595(2) 0.1345(2) 0.42015(12) 0.0310(10) Uani 1 1 d . . . . .
H209 H 0.3524 0.1036 0.4042 0.037 Uiso 1 1 calc R U . . .
C210 C 0.3413(2) 0.2295(2) 0.43038(12) 0.0275(10) Uani 1 1 d . . . . .
H210 H 0.3228 0.2642 0.4211 0.033 Uiso 1 1 calc R U . . .
C411 C 0.6179(4) 0.5496(2) 0.60853(18) 0.0591(18) Uani 1 1 d . . . . .
H41A H 0.6244 0.5534 0.6359 0.089 Uiso 1 1 calc R U . . .
H41B H 0.5615 0.5630 0.5983 0.089 Uiso 1 1 calc R U . . .
H41C H 0.6625 0.5707 0.5980 0.089 Uiso 1 1 calc R U . . .
C412 C 0.6086(4) 0.4689(2) 0.54357(16) 0.0539(16) Uani 1 1 d . . . . .
H41D H 0.6474 0.4930 0.5318 0.081 Uiso 1 1 calc R U . . .
H41E H 0.5493 0.4788 0.5351 0.081 Uiso 1 1 calc R U . . .
H41F H 0.6188 0.4312 0.5364 0.081 Uiso 1 1 calc R U . . .
C413 C 0.5473(3) 0.4354(3) 0.61785(19) 0.0651(19) Uani 1 1 d . . . . .
H41G H 0.5571 0.3966 0.6138 0.098 Uiso 1 1 calc R U . . .
H41H H 0.4900 0.4452 0.6065 0.098 Uiso 1 1 calc R U . . .
H41I H 0.5523 0.4429 0.6449 0.098 Uiso 1 1 calc R U . . .
C421 C 0.8440(5) 0.5623(2) 0.57621(18) 0.0677(19) Uani 1 1 d . . . . .
H42A H 0.7870 0.5687 0.5631 0.102 Uiso 1 1 calc R U . . .
H42B H 0.8871 0.5790 0.5620 0.102 Uiso 1 1 calc R U . . .
H42C H 0.8477 0.5785 0.6013 0.102 Uiso 1 1 calc R U . . .
C422 C 0.8584(4) 0.4601(2) 0.53148(14) 0.0535(15) Uani 1 1 d . . . . .
H42D H 0.8743 0.4216 0.5322 0.080 Uiso 1 1 calc R U . . .
H42E H 0.8979 0.4804 0.5174 0.080 Uiso 1 1 calc R U . . .
H42F H 0.8000 0.4641 0.5192 0.080 Uiso 1 1 calc R U . . .
C423 C 0.9754(3) 0.4769(2) 0.60329(16) 0.0500(14) Uani 1 1 d . . . . .
H42G H 0.9840 0.4986 0.6263 0.075 Uiso 1 1 calc R U . . .
H42H H 1.0163 0.4885 0.5861 0.075 Uiso 1 1 calc R U . . .
H42I H 0.9844 0.4385 0.6095 0.075 Uiso 1 1 calc R U . . .
C431 C 0.8120(4) 0.5415(2) 0.68780(16) 0.0522(15) Uani 1 1 d . . . . .
H43A H 0.8524 0.5567 0.6716 0.078 Uiso 1 1 calc R U . . .
H43B H 0.8322 0.5491 0.7142 0.078 Uiso 1 1 calc R U . . .
H43C H 0.7557 0.5582 0.6815 0.078 Uiso 1 1 calc R U . . .
C432 C 0.7197(3) 0.4375(3) 0.70789(15) 0.0496(14) Uani 1 1 d . . . . .
H43D H 0.6655 0.4565 0.7010 0.074 Uiso 1 1 calc R U . . .
H43E H 0.7372 0.4424 0.7348 0.074 Uiso 1 1 calc R U . . .
H43F H 0.7123 0.3987 0.7023 0.074 Uiso 1 1 calc R U . . .
C433 C 0.9096(3) 0.43654(19) 0.69831(13) 0.0325(10) Uani 1 1 d . . . . .
H43G H 0.9099 0.3976 0.6928 0.049 Uiso 1 1 calc R U . . .
H43H H 0.9201 0.4421 0.7255 0.049 Uiso 1 1 calc R U . . .
H43I H 0.9546 0.4546 0.6860 0.049 Uiso 1 1 calc R U . . .
C511 C 0.6337(4) 0.1704(4) 0.7176(2) 0.102(3) Uani 1 1 d . . . . .
H51A H 0.6840 0.1607 0.7349 0.153 Uiso 1 1 calc R U . . .
H51B H 0.5823 0.1676 0.7307 0.153 Uiso 1 1 calc R U . . .
H51C H 0.6398 0.2078 0.7088 0.153 Uiso 1 1 calc R U . . .
C512 C 0.5994(4) 0.0535(4) 0.6940(2) 0.094(3) Uani 1 1 d . . . . .
H51D H 0.5892 0.0288 0.6725 0.141 Uiso 1 1 calc R U . . .
H51E H 0.5482 0.0551 0.7073 0.141 Uiso 1 1 calc R U . . .
H51F H 0.6477 0.0402 0.7111 0.141 Uiso 1 1 calc R U . . .
C513 C 0.5331(4) 0.1453(3) 0.6422(2) 0.076(2) Uani 1 1 d . . . . .
H51G H 0.5415 0.1830 0.6348 0.115 Uiso 1 1 calc R U . . .
H51H H 0.4796 0.1423 0.6537 0.115 Uiso 1 1 calc R U . . .
H51I H 0.5303 0.1218 0.6200 0.115 Uiso 1 1 calc R U . . .
C521 C 0.8436(4) 0.0474(3) 0.72587(18) 0.0653(18) Uani 1 1 d . . . . .
H52A H 0.7947 0.0551 0.7398 0.098 Uiso 1 1 calc R U . . .
H52B H 0.8939 0.0393 0.7436 0.098 Uiso 1 1 calc R U . . .
H52C H 0.8305 0.0161 0.7093 0.098 Uiso 1 1 calc R U . . .
C522 C 0.9677(4) 0.0941(3) 0.67683(17) 0.0587(16) Uani 1 1 d . . . . .
H52D H 0.9609 0.0618 0.6608 0.088 Uiso 1 1 calc R U . . .
H52E H 1.0135 0.0879 0.6972 0.088 Uiso 1 1 calc R U . . .
H52F H 0.9822 0.1254 0.6618 0.088 Uiso 1 1 calc R U . . .
C523 C 0.8825(4) 0.1681(3) 0.72876(17) 0.0636(19) Uani 1 1 d . . . . .
H52G H 0.9067 0.1980 0.7153 0.095 Uiso 1 1 calc R U . . .
H52H H 0.9219 0.1585 0.7509 0.095 Uiso 1 1 calc R U . . .
H52I H 0.8275 0.1793 0.7367 0.095 Uiso 1 1 calc R U . . .
C531 C 0.8584(9) 0.0664(10) 0.5743(7) 0.033(3) Uani 0.499(16) 1 d . U P A 1
H53A H 0.8443 0.0988 0.5589 0.050 Uiso 0.499(16) 1 calc R U P A 1
H53B H 0.8655 0.0353 0.5578 0.050 Uiso 0.499(16) 1 calc R U P A 1
H53C H 0.9116 0.0726 0.5906 0.050 Uiso 0.499(16) 1 calc R U P A 1
C532 C 0.7965(9) -0.0147(4) 0.6272(3) 0.036(3) Uani 0.499(16) 1 d . . P A 1
H53D H 0.8525 -0.0126 0.6421 0.055 Uiso 0.499(16) 1 calc R U P A 1
H53E H 0.7976 -0.0433 0.6082 0.055 Uiso 0.499(16) 1 calc R U P A 1
H53F H 0.7527 -0.0232 0.6437 0.055 Uiso 0.499(16) 1 calc R U P A 1
C533 C 0.6684(8) 0.0467(7) 0.5739(3) 0.046(4) Uani 0.499(16) 1 d . U P A 1
H53G H 0.6227 0.0400 0.5898 0.069 Uiso 0.499(16) 1 calc R U P A 1
H53H H 0.6709 0.0165 0.5562 0.069 Uiso 0.499(16) 1 calc R U P A 1
H53I H 0.6567 0.0806 0.5599 0.069 Uiso 0.499(16) 1 calc R U P A 1
C541 C 0.8295(10) 0.0718(8) 0.5707(6) 0.032(3) Uani 0.501(16) 1 d . U P A 2
H54A H 0.8303 0.1085 0.5602 0.048 Uiso 0.501(16) 1 calc R U P A 2
H54B H 0.8229 0.0452 0.5503 0.048 Uiso 0.501(16) 1 calc R U P A 2
H54C H 0.8833 0.0651 0.5866 0.048 Uiso 0.501(16) 1 calc R U P A 2
C542 C 0.7400(12) -0.0054(5) 0.6203(4) 0.054(4) Uani 0.501(16) 1 d . . P A 2
H54D H 0.6895 -0.0116 0.6335 0.082 Uiso 0.501(16) 1 calc R U P A 2
H54E H 0.7917 -0.0096 0.6380 0.082 Uiso 0.501(16) 1 calc R U P A 2
H54F H 0.7409 -0.0318 0.5999 0.082 Uiso 0.501(16) 1 calc R U P A 2
C543 C 0.6341(9) 0.0730(8) 0.5683(4) 0.054(4) Uani 0.501(16) 1 d . U P A 2
H54G H 0.5856 0.0740 0.5832 0.080 Uiso 0.501(16) 1 calc R U P A 2
H54H H 0.6276 0.0422 0.5509 0.080 Uiso 0.501(16) 1 calc R U P A 2
H54I H 0.6359 0.1068 0.5540 0.080 Uiso 0.501(16) 1 calc R U P A 2

loop_
_atom_site_aniso_label
_atom_site_aniso_U_11
_atom_site_aniso_U_22
_atom_site_aniso_U_33
_atom_site_aniso_U_23
_atom_site_aniso_U_13
_atom_site_aniso_U_12
Au1 0.01191(5) 0.03058(9) 0.01667(7) -0.00284(6) 0.00315(5) -0.00031(5)
Au2 0.01505(6) 0.02442(9) 0.02130(8) 0.00094(6) -0.00020(5) -0.00371(5)
Ge1 0.01776(16) 0.0218(2) 0.0181(2) -0.00206(17) 0.00145(14) 0.00248(14)
Ge2 0.01400(15) 0.0410(3) 0.0172(2) -0.00632(19) 0.00337(14) -0.00129(16)
Ge3 0.01493(15) 0.0253(2) 0.0159(2) -0.00025(17) 0.00183(13) -0.00241(14)
Ge4 0.02014(17) 0.0242(2) 0.0199(2) -0.00575(18) 0.00064(15) 0.00352(15)
Ge5 0.01965(17) 0.0291(3) 0.0162(2) 0.00217(18) 0.00091(14) -0.00933(16)
Ge6 0.01408(15) 0.0242(2) 0.01496(19) -0.00074(17) 0.00335(13) 0.00044(14)
Ge7 0.01685(16) 0.0201(2) 0.0194(2) 0.00060(17) 0.00143(14) -0.00241(14)
Ge8 0.01645(15) 0.0271(2) 0.0159(2) -0.00200(17) 0.00236(14) -0.00370(15)
Ge9 0.01696(15) 0.0192(2) 0.0182(2) -0.00008(17) -0.00014(14) -0.00164(14)
P1 0.0127(4) 0.0475(8) 0.0182(5) -0.0040(5) 0.0023(3) 0.0028(4)
P2 0.0161(4) 0.0266(6) 0.0170(5) -0.0005(4) -0.0008(3) -0.0016(4)
Si4 0.0347(6) 0.0253(7) 0.0209(6) -0.0036(5) -0.0029(5) 0.0083(5)
Si5 0.0477(7) 0.0352(8) 0.0161(6) 0.0024(5) 0.0019(5) -0.0247(6)
Si41 0.0439(7) 0.0414(9) 0.0404(8) -0.0138(7) -0.0149(6) 0.0220(6)
Si42 0.0696(9) 0.0258(8) 0.0289(7) 0.0035(6) 0.0072(7) -0.0027(7)
Si43 0.0405(6) 0.0265(7) 0.0202(6) -0.0052(5) -0.0024(5) 0.0095(5)
Si51 0.0425(8) 0.1062(16) 0.0326(8) 0.0179(9) 0.0009(6) -0.0417(9)
Si52 0.0494(7) 0.0266(7) 0.0236(7) 0.0023(5) 0.0036(5) 0.0003(6)
Si53 0.026(2) 0.027(2) 0.0224(14) -0.0070(12) 0.0067(13) -0.0092(15)
Si54 0.050(4) 0.025(2) 0.0312(17) -0.0026(14) 0.0136(19) -0.017(2)
O107 0.0189(12) 0.048(2) 0.0272(17) -0.0090(15) -0.0055(11) 0.0057(12)
O207 0.0166(11) 0.051(2) 0.0176(15) 0.0028(14) -0.0021(10) -0.0060(12)
C101 0.0230(18) 0.045(3) 0.028(2) -0.007(2) 0.0011(16) 0.0088(18)
C102 0.036(2) 0.040(3) 0.029(3) -0.003(2) 0.0039(18) 0.011(2)
C103 0.039(2) 0.064(4) 0.045(3) -0.002(3) 0.008(2) 0.028(3)
C104 0.0151(16) 0.065(4) 0.024(2) -0.003(2) 0.0067(15) 0.0024(18)
C105 0.0234(19) 0.089(4) 0.024(2) -0.009(3) 0.0118(17) 0.001(2)
C106 0.030(2) 0.074(4) 0.032(3) 0.003(3) 0.0157(19) 0.001(2)
C108 0.0128(15) 0.049(3) 0.020(2) -0.001(2) 0.0042(14) -0.0024(16)
C109 0.0204(17) 0.052(3) 0.016(2) 0.000(2) -0.0007(14) -0.0043(18)
C110 0.0267(19) 0.047(3) 0.025(2) 0.009(2) 0.0002(16) -0.0056(19)
C201 0.033(2) 0.038(3) 0.029(2) 0.003(2) 0.0024(18) 0.0123(19)
C202 0.066(4) 0.039(3) 0.048(3) 0.003(3) -0.004(3) 0.024(3)
C203 0.032(2) 0.088(5) 0.037(3) 0.007(3) -0.004(2) 0.026(3)
C204 0.036(2) 0.029(3) 0.020(2) -0.0016(19) -0.0017(17) -0.0124(18)
C205 0.101(5) 0.036(3) 0.021(3) -0.005(2) 0.013(3) -0.017(3)
C206 0.075(4) 0.026(3) 0.028(3) -0.006(2) -0.003(2) -0.012(2)
C208 0.0144(15) 0.046(3) 0.0154(19) 0.0022(19) -0.0012(13) -0.0051(16)
C209 0.0219(17) 0.044(3) 0.026(2) -0.003(2) 0.0000(16) -0.0058(18)
C210 0.0137(15) 0.044(3) 0.025(2) 0.001(2) 0.0025(14) 0.0020(15)
C411 0.061(3) 0.050(4) 0.062(4) -0.020(3) -0.014(3) 0.034(3)
C412 0.063(3) 0.047(4) 0.044(3) -0.012(3) -0.027(3) 0.023(3)
C413 0.033(3) 0.080(5) 0.079(5) -0.018(4) -0.009(3) 0.016(3)
C421 0.121(6) 0.031(3) 0.050(4) 0.004(3) 0.004(4) 0.005(3)
C422 0.093(4) 0.043(4) 0.026(3) 0.003(2) 0.015(3) -0.002(3)
C423 0.055(3) 0.046(4) 0.052(4) -0.007(3) 0.018(3) -0.022(3)
C431 0.074(4) 0.035(3) 0.041(3) -0.008(3) -0.021(3) 0.015(3)
C432 0.044(3) 0.072(4) 0.034(3) -0.003(3) 0.011(2) 0.014(3)
C433 0.036(2) 0.031(3) 0.029(2) 0.002(2) -0.0070(18) -0.0001(18)
C511 0.059(4) 0.172(10) 0.081(6) -0.035(6) 0.036(4) -0.008(5)
C512 0.065(4) 0.147(8) 0.065(5) 0.066(5) -0.016(3) -0.063(5)
C513 0.048(3) 0.100(6) 0.080(5) 0.039(4) 0.002(3) -0.030(3)
C521 0.077(4) 0.067(5) 0.052(4) 0.026(3) 0.004(3) -0.014(3)
C522 0.058(3) 0.067(4) 0.052(4) 0.014(3) 0.012(3) 0.006(3)
C523 0.078(4) 0.059(4) 0.046(4) -0.017(3) -0.029(3) 0.022(3)
C531 0.032(7) 0.035(7) 0.035(8) -0.004(6) 0.008(7) 0.003(6)
C532 0.054(7) 0.023(5) 0.034(6) -0.002(4) 0.011(5) -0.005(5)
C533 0.030(6) 0.086(11) 0.022(6) -0.010(6) 0.001(4) -0.021(6)
C541 0.046(9) 0.020(6) 0.028(6) -0.004(5) -0.004(8) -0.004(7)
C542 0.086(11) 0.030(7) 0.049(8) -0.004(6) 0.015(7) -0.018(7)
C543 0.046(7) 0.081(12) 0.032(6) -0.001(7) -0.006(6) -0.040(7)

loop_
_atom_type_symbol
_atom_type_description
_atom_type_scat_dispersion_real
_atom_type_scat_dispersion_imag
_atom_type_scat_source
C C 0.0033 0.0016 'International Tables Vol C Tables 4.2.6.8 and 6.1.1.4'
H H 0.0000 0.0000 'International Tables Vol C Tables 4.2.6.8 and 6.1.1.4'
Au Au -2.0133 8.8022 'International Tables Vol C Tables 4.2.6.8 and 6.1.1.4'
Ge Ge 0.1547 1.8001 'International Tables Vol C Tables 4.2.6.8 and 6.1.1.4'
O O 0.0106 0.0060 'International Tables Vol C Tables 4.2.6.8 and 6.1.1.4'
P P 0.1023 0.0942 'International Tables Vol C Tables 4.2.6.8 and 6.1.1.4'
Si Si 0.0817 0.0704 'International Tables Vol C Tables 4.2.6.8 and 6.1.1.4'

loop_
_exptl_crystal_face_index_h
_exptl_crystal_face_index_k
_exptl_crystal_face_index_l
_exptl_crystal_face_perp_dist
1.00 -1.00 -1.00 0.0590
-1.00 1.00 1.00 0.0550
0.00 0.00 -1.00 0.0640
0.00 0.00 1.00 0.0750
0.00 -1.00 0.00 0.0700
0.00 1.00 0.00 0.0570
1.00 0.00 1.00 0.1150
-1.00 -1.00 -1.00 0.1120
1.00 1.00 1.00 0.1130
-1.00 -1.00 2.00 0.1050
1.00 1.00 -2.00 0.0820

loop_
_geom_angle_atom_site_label_1
_geom_angle_atom_site_label_2
_geom_angle_atom_site_label_3
_geom_angle
_geom_angle_site_symmetry_1
_geom_angle_site_symmetry_3
_geom_angle_publ_flag
Ge2 Au1 Ge1 61.248(13) . . ?
Ge3 Au1 Ge1 59.917(15) . . ?
Ge3 Au1 Ge2 62.012(13) . . ?
Ge6 Au1 Ge1 84.955(13) 7_656 . ?
Ge6 Au1 Ge2 139.446(14) 7_656 . ?
Ge6 Au1 Ge3 82.466(14) 7_656 . ?
P1 Au1 Ge1 130.47(3) . . ?
P1 Au1 Ge2 106.10(3) . . ?
P1 Au1 Ge3 160.37(3) . . ?
P1 Au1 Ge6 113.13(3) . 7_656 ?
Ge8 Au2 Ge7 69.992(14) 7_656 7_656 ?
Ge8 Au2 Ge9 70.962(14) 7_656 7_656 ?
Ge9 Au2 Ge7 65.925(15) 7_656 7_656 ?
P2 Au2 Ge7 129.84(3) . 7_656 ?
P2 Au2 Ge8 149.06(3) . 7_656 ?
P2 Au2 Ge9 135.64(3) . 7_656 ?
Ge2 Ge1 Au1 56.513(12) . . ?
Ge3 Ge1 Au1 56.217(12) . . ?
Ge3 Ge1 Ge2 58.983(15) . . ?
Ge4 Ge1 Au1 112.113(17) . . ?
Ge4 Ge1 Ge2 56.800(17) . . ?
Ge4 Ge1 Ge3 97.927(19) . . ?
Ge4 Ge1 Ge6 98.457(18) . . ?
Ge6 Ge1 Au1 109.09(2) . . ?
Ge6 Ge1 Ge2 105.07(2) . . ?
Ge6 Ge1 Ge3 57.351(15) . . ?
Au1 Ge2 Ge1 62.239(14) . . ?
Au1 Ge2 Ge3 58.142(13) . . ?
Ge3 Ge2 Ge1 59.114(16) . . ?
Ge4 Ge2 Au1 117.39(2) . . ?
Ge4 Ge2 Ge1 56.475(16) . . ?
Ge4 Ge2 Ge3 97.791(18) . . ?
Ge5 Ge2 Au1 114.845(19) . . ?
Ge5 Ge2 Ge1 95.448(18) . . ?
Ge5 Ge2 Ge3 58.181(16) . . ?
Ge5 Ge2 Ge4 83.307(19) . . ?
Au1 Ge3 Ge1 63.866(13) . . ?
Au1 Ge3 Ge2 59.846(13) . . ?
Ge2 Ge3 Ge1 61.904(17) . . ?
Ge5 Ge3 Au1 115.770(18) . . ?
Ge5 Ge3 Ge1 96.844(19) . . ?
Ge5 Ge3 Ge2 57.427(17) . . ?
Ge6 Ge3 Au1 116.44(2) . . ?
Ge6 Ge3 Ge1 57.742(15) . . ?
Ge6 Ge3 Ge2 107.75(2) . . ?
Ge6 Ge3 Ge5 94.452(18) . . ?
Ge1 Ge4 Ge2 66.725(17) . . ?
Ge7 Ge4 Ge1 72.508(17) . . ?
Ge7 Ge4 Ge2 117.93(2) . . ?
Ge8 Ge4 Ge1 120.91(2) . . ?
Ge8 Ge4 Ge2 89.74(2) . . ?
Ge8 Ge4 Ge7 73.305(17) . . ?
Si4 Ge4 Ge1 109.78(3) . . ?
Si4 Ge4 Ge2 130.28(3) . . ?
Si4 Ge4 Ge7 106.33(3) . . ?
Si4 Ge4 Ge8 125.40(3) . . ?
Ge2 Ge5 Ge3 64.392(16) . . ?
Ge8 Ge5 Ge2 90.17(2) . . ?
Ge8 Ge5 Ge3 122.64(2) . . ?
Ge8 Ge5 Ge9 73.536(17) . . ?
Ge9 Ge5 Ge2 121.48(2) . . ?
Ge9 Ge5 Ge3 78.170(18) . . ?
Si5 Ge5 Ge2 125.93(4) . . ?
Si5 Ge5 Ge3 111.42(4) . . ?
Si5 Ge5 Ge8 124.52(4) . . ?
Si5 Ge5 Ge9 108.54(4) . . ?
Au1 Ge6 Ge1 119.109(19) 7_656 . ?
Au1 Ge6 Ge3 116.824(18) 7_656 . ?
Au1 Ge6 Ge9 128.83(2) 7_656 . ?
Ge3 Ge6 Ge1 64.906(18) . . ?
Ge7 Ge6 Au1 131.352(19) . 7_656 ?
Ge7 Ge6 Ge1 72.716(18) . . ?
Ge7 Ge6 Ge3 110.754(19) . . ?
Ge7 Ge6 Ge9 69.404(18) . . ?
Ge9 Ge6 Ge1 111.63(2) . . ?
Ge9 Ge6 Ge3 78.540(18) . . ?
Au2 Ge7 Ge9 55.715(12) 7_656 . ?
Ge4 Ge7 Au2 104.363(19) . 7_656 ?
Ge4 Ge7 Ge9 97.262(18) . . ?
Ge6 Ge7 Au2 108.58(2) . 7_656 ?
Ge6 Ge7 Ge4 100.353(18) . . ?
Ge6 Ge7 Ge9 55.374(16) . . ?
Ge4 Ge8 Au2 109.917(18) . 7_656 ?
Ge5 Ge8 Au2 108.203(19) . 7_656 ?
Ge5 Ge8 Ge4 86.92(2) . . ?
Au2 Ge9 Ge7 58.360(13) 7_656 . ?
Ge5 Ge9 Au2 105.416(19) . 7_656 ?
Ge5 Ge9 Ge6 96.947(18) . . ?
Ge5 Ge9 Ge7 94.985(18) . . ?
Ge6 Ge9 Au2 110.96(2) . 7_656 ?
Ge6 Ge9 Ge7 55.222(15) . . ?
O107 P1 Au1 118.52(12) . . ?
O107 P1 C101 97.99(19) . . ?
O107 P1 C104 100.48(18) . . ?
C101 P1 Au1 110.62(13) . . ?
C101 P1 C104 105.0(2) . . ?
C104 P1 Au1 121.09(15) . . ?
O207 P2 Au2 112.11(10) . . ?
O207 P2 C201 103.78(19) . . ?
O207 P2 C204 101.46(18) . . ?
C201 P2 Au2 115.57(16) . . ?
C201 P2 C204 105.1(2) . . ?
C204 P2 Au2 117.12(15) . . ?
Si41 Si4 Ge4 109.81(6) . . ?
Si41 Si4 Si42 109.20(8) . . ?
Si41 Si4 Si43 111.53(7) . . ?
Si42 Si4 Ge4 109.85(6) . . ?
Si43 Si4 Ge4 106.83(6) . . ?
Si43 Si4 Si42 109.59(7) . . ?
Ge5 Si5 Si53 110.13(11) . . ?
Si51 Si5 Ge5 108.61(8) . . ?
Si51 Si5 Si52 108.91(7) . . ?
Si51 Si5 Si53 117.20(13) . . ?
Si52 Si5 Ge5 108.10(6) . . ?
Si52 Si5 Si53 103.48(18) . . ?
Si54 Si5 Ge5 105.51(13) . . ?
Si54 Si5 Si51 107.2(2) . . ?
Si54 Si5 Si52 118.1(3) . . ?
C411 Si41 Si4 109.34(18) . . ?
C412 Si41 Si4 109.64(18) . . ?
C412 Si41 C411 108.7(3) . . ?
C413 Si41 Si4 110.50(19) . . ?
C413 Si41 C411 109.4(3) . . ?
C413 Si41 C412 109.3(3) . . ?
C421 Si42 Si4 110.8(2) . . ?
C422 Si42 Si4 113.3(2) . . ?
C422 Si42 C421 106.5(3) . . ?
C422 Si42 C423 108.2(3) . . ?
C423 Si42 Si4 109.91(18) . . ?
C423 Si42 C421 107.9(3) . . ?
C431 Si43 Si4 110.64(18) . . ?
C432 Si43 Si4 108.53(18) . . ?
C432 Si43 C431 109.9(3) . . ?
C432 Si43 C433 109.3(2) . . ?
C433 Si43 Si4 111.74(16) . . ?
C433 Si43 C431 106.7(2) . . ?
C511 Si51 Si5 109.4(2) . . ?
C511 Si51 C512 108.3(4) . . ?
C511 Si51 C513 109.5(4) . . ?
C512 Si51 Si5 110.7(3) . . ?
C513 Si51 Si5 111.2(2) . . ?
C513 Si51 C512 107.6(3) . . ?
C521 Si52 Si5 110.6(2) . . ?
C521 Si52 C523 108.6(3) . . ?
C522 Si52 Si5 111.6(2) . . ?
C522 Si52 C521 107.1(3) . . ?
C522 Si52 C523 108.3(3) . . ?
C523 Si52 Si5 110.55(18) . . ?
C531 Si53 Si5 113.5(7) . . ?
C531 Si53 C532 106.7(7) . . ?
C532 Si53 Si5 110.7(4) . . ?
C533 Si53 Si5 106.2(5) . . ?
C533 Si53 C531 110.7(7) . . ?
C533 Si53 C532 109.0(6) . . ?
C541 Si54 Si5 110.6(6) . . ?
C542 Si54 Si5 106.9(4) . . ?
C542 Si54 C541 106.9(7) . . ?
C543 Si54 Si5 115.6(6) . . ?
C543 Si54 C541 108.1(7) . . ?
C543 Si54 C542 108.4(7) . . ?
C108 O107 P1 129.3(3) . . ?
C208 O207 P2 120.2(2) . . ?
P1 C101 H101 107.3 . . ?
C102 C101 P1 109.4(3) . . ?
C102 C101 H101 107.3 . . ?
C102 C101 C103 110.7(4) . . ?
C103 C101 P1 114.5(4) . . ?
C103 C101 H101 107.3 . . ?
C101 C102 H10A 109.5 . . ?
C101 C102 H10B 109.5 . . ?
C101 C102 H10C 109.5 . . ?
H10A C102 H10B 109.5 . . ?
H10A C102 H10C 109.5 . . ?
H10B C102 H10C 109.5 . . ?
C101 C103 H10D 109.5 . . ?
C101 C103 H10E 109.5 . . ?
C101 C103 H10F 109.5 . . ?
H10D C103 H10E 109.5 . . ?
H10D C103 H10F 109.5 . . ?
H10E C103 H10F 109.5 . . ?
P1 C104 H104 107.3 . . ?
C105 C104 P1 111.7(3) . . ?
C105 C104 H104 107.3 . . ?
C106 C104 P1 110.8(3) . . ?
C106 C104 H104 107.3 . . ?
C106 C104 C105 112.1(4) . . ?
C104 C105 H10G 109.5 . . ?
C104 C105 H10H 109.5 . . ?
C104 C105 H10I 109.5 . . ?
H10G C105 H10H 109.5 . . ?
H10G C105 H10I 109.5 . . ?
H10H C105 H10I 109.5 . . ?
C104 C106 H10J 109.5 . . ?
C104 C106 H10K 109.5 . . ?
C104 C106 H10L 109.5 . . ?
H10J C106 H10K 109.5 . . ?
H10J C106 H10L 109.5 . . ?
H10K C106 H10L 109.5 . . ?
O107 C108 C109 124.6(4) . . ?
O107 C108 C210 115.0(4) . . ?
C109 C108 C210 120.2(4) . . ?
C108 C109 H109 120.4 . . ?
C110 C109 C108 119.1(4) . . ?
C110 C109 H109 120.4 . . ?
C109 C110 H110 119.4 . . ?
C109 C110 C209 121.2(5) . . ?
C209 C110 H110 119.4 . . ?
P2 C201 H201 106.7 . . ?
C202 C201 P2 111.7(3) . . ?
C202 C201 H201 106.7 . . ?
C202 C201 C203 110.4(4) . . ?
C203 C201 P2 114.2(4) . . ?
C203 C201 H201 106.7 . . ?
C201 C202 H20A 109.5 . . ?
C201 C202 H20B 109.5 . . ?
C201 C202 H20C 109.5 . . ?
H20A C202 H20B 109.5 . . ?
H20A C202 H20C 109.5 . . ?
H20B C202 H20C 109.5 . . ?
C201 C203 H20D 109.5 . . ?
C201 C203 H20E 109.5 . . ?
C201 C203 H20F 109.5 . . ?
H20D C203 H20E 109.5 . . ?
H20D C203 H20F 109.5 . . ?
H20E C203 H20F 109.5 . . ?
P2 C204 H204 108.6 . . ?
C205 C204 P2 109.8(3) . . ?
C205 C204 H204 108.6 . . ?
C206 C204 P2 109.8(3) . . ?
C206 C204 H204 108.6 . . ?
C206 C204 C205 111.3(4) . . ?
C204 C205 H20G 109.5 . . ?
C204 C205 H20H 109.5 . . ?
C204 C205 H20I 109.5 . . ?
H20G C205 H20H 109.5 . . ?
H20G C205 H20I 109.5 . . ?
H20H C205 H20I 109.5 . . ?
C204 C206 H20J 109.5 . . ?
C204 C206 H20K 109.5 . . ?
C204 C206 H20L 109.5 . . ?
H20J C206 H20K 109.5 . . ?
H20J C206 H20L 109.5 . . ?
H20K C206 H20L 109.5 . . ?
C209 C208 O207 119.9(4) . . ?
C209 C208 C210 120.8(4) . . ?
C210 C208 O207 119.3(4) . . ?
C110 C209 H209 120.5 . . ?
C208 C209 C110 119.0(4) . . ?
C208 C209 H209 120.5 . . ?
C108 C210 H210 120.2 . . ?
C208 C210 C108 119.7(4) . . ?
C208 C210 H210 120.2 . . ?
Si41 C411 H41A 109.5 . . ?
Si41 C411 H41B 109.5 . . ?
Si41 C411 H41C 109.5 . . ?
H41A C411 H41B 109.5 . . ?
H41A C411 H41C 109.5 . . ?
H41B C411 H41C 109.5 . . ?
Si41 C412 H41D 109.5 . . ?
Si41 C412 H41E 109.5 . . ?
Si41 C412 H41F 109.5 . . ?
H41D C412 H41E 109.5 . . ?
H41D C412 H41F 109.5 . . ?
H41E C412 H41F 109.5 . . ?
Si41 C413 H41G 109.5 . . ?
Si41 C413 H41H 109.5 . . ?
Si41 C413 H41I 109.5 . . ?
H41G C413 H41H 109.5 . . ?
H41G C413 H41I 109.5 . . ?
H41H C413 H41I 109.5 . . ?
Si42 C421 H42A 109.5 . . ?
Si42 C421 H42B 109.5 . . ?
Si42 C421 H42C 109.5 . . ?
H42A C421 H42B 109.5 . . ?
H42A C421 H42C 109.5 . . ?
H42B C421 H42C 109.5 . . ?
Si42 C422 H42D 109.5 . . ?
Si42 C422 H42E 109.5 . . ?
Si42 C422 H42F 109.5 . . ?
H42D C422 H42E 109.5 . . ?
H42D C422 H42F 109.5 . . ?
H42E C422 H42F 109.5 . . ?
Si42 C423 H42G 109.5 . . ?
Si42 C423 H42H 109.5 . . ?
Si42 C423 H42I 109.5 . . ?
H42G C423 H42H 109.5 . . ?
H42G C423 H42I 109.5 . . ?
H42H C423 H42I 109.5 . . ?
Si43 C431 H43A 109.5 . . ?
Si43 C431 H43B 109.5 . . ?
Si43 C431 H43C 109.5 . . ?
H43A C431 H43B 109.5 . . ?
H43A C431 H43C 109.5 . . ?
H43B C431 H43C 109.5 . . ?
Si43 C432 H43D 109.5 . . ?
Si43 C432 H43E 109.5 . . ?
Si43 C432 H43F 109.5 . . ?
H43D C432 H43E 109.5 . . ?
H43D C432 H43F 109.5 . . ?
H43E C432 H43F 109.5 . . ?
Si43 C433 H43G 109.5 . . ?
Si43 C433 H43H 109.5 . . ?
Si43 C433 H43I 109.5 . . ?
H43G C433 H43H 109.5 . . ?
H43G C433 H43I 109.5 . . ?
H43H C433 H43I 109.5 . . ?
Si51 C511 H51A 109.5 . . ?
Si51 C511 H51B 109.5 . . ?
Si51 C511 H51C 109.5 . . ?
H51A C511 H51B 109.5 . . ?
H51A C511 H51C 109.5 . . ?
H51B C511 H51C 109.5 . . ?
Si51 C512 H51D 109.5 . . ?
Si51 C512 H51E 109.5 . . ?
Si51 C512 H51F 109.5 . . ?
H51D C512 H51E 109.5 . . ?
H51D C512 H51F 109.5 . . ?
H51E C512 H51F 109.5 . . ?
Si51 C513 H51G 109.5 . . ?
Si51 C513 H51H 109.5 . . ?
Si51 C513 H51I 109.5 . . ?
H51G C513 H51H 109.5 . . ?
H51G C513 H51I 109.5 . . ?
H51H C513 H51I 109.5 . . ?
Si52 C521 H52A 109.5 . . ?
Si52 C521 H52B 109.5 . . ?
Si52 C521 H52C 109.5 . . ?
H52A C521 H52B 109.5 . . ?
H52A C521 H52C 109.5 . . ?
H52B C521 H52C 109.5 . . ?
Si52 C522 H52D 109.5 . . ?
Si52 C522 H52E 109.5 . . ?
Si52 C522 H52F 109.5 . . ?
H52D C522 H52E 109.5 . . ?
H52D C522 H52F 109.5 . . ?
H52E C522 H52F 109.5 . . ?
Si52 C523 H52G 109.5 . . ?
Si52 C523 H52H 109.5 . . ?
Si52 C523 H52I 109.5 . . ?
H52G C523 H52H 109.5 . . ?
H52G C523 H52I 109.5 . . ?
H52H C523 H52I 109.5 . . ?
Si53 C531 H53A 109.5 . . ?
Si53 C531 H53B 109.5 . . ?
Si53 C531 H53C 109.5 . . ?
H53A C531 H53B 109.5 . . ?
H53A C531 H53C 109.5 . . ?
H53B C531 H53C 109.5 . . ?
Si53 C532 H53D 109.5 . . ?
Si53 C532 H53E 109.5 . . ?
Si53 C532 H53F 109.5 . . ?
H53D C532 H53E 109.5 . . ?
H53D C532 H53F 109.5 . . ?
H53E C532 H53F 109.5 . . ?
Si53 C533 H53G 109.5 . . ?
Si53 C533 H53H 109.5 . . ?
Si53 C533 H53I 109.5 . . ?
H53G C533 H53H 109.5 . . ?
H53G C533 H53I 109.5 . . ?
H53H C533 H53I 109.5 . . ?
Si54 C541 H54A 109.5 . . ?
Si54 C541 H54B 109.5 . . ?
Si54 C541 H54C 109.5 . . ?
H54A C541 H54B 109.5 . . ?
H54A C541 H54C 109.5 . . ?
H54B C541 H54C 109.5 . . ?
Si54 C542 H54D 109.5 . . ?
Si54 C542 H54E 109.5 . . ?
Si54 C542 H54F 109.5 . . ?
H54D C542 H54E 109.5 . . ?
H54D C542 H54F 109.5 . . ?
H54E C542 H54F 109.5 . . ?
Si54 C543 H54G 109.5 . . ?
Si54 C543 H54H 109.5 . . ?
Si54 C543 H54I 109.5 . . ?
H54G C543 H54H 109.5 . . ?
H54G C543 H54I 109.5 . . ?
H54H C543 H54I 109.5 . . ?

loop_
_geom_bond_atom_site_label_1
_geom_bond_atom_site_label_2
_geom_bond_distance
_geom_bond_site_symmetry_2
_geom_bond_publ_flag
Au1 Ge1 2.8607(5) . ?
Au1 Ge2 2.6962(5) . ?
Au1 Ge3 2.6485(5) . ?
Au1 Ge6 2.5329(5) 7_656 ?
Au1 P1 2.3317(10) . ?
Au2 Ge7 2.6886(5) 7_656 ?
Au2 Ge8 2.5553(5) 7_656 ?
Au2 Ge9 2.6092(5) 7_656 ?
Au2 P2 2.2992(9) . ?
Ge1 Ge2 2.8343(6) . ?
Ge1 Ge3 2.7573(7) . ?
Ge1 Ge4 2.5721(6) . ?
Ge1 Ge6 2.5747(6) . ?
Ge2 Ge3 2.7535(6) . ?
Ge2 Ge4 2.5818(6) . ?
Ge2 Ge5 2.5732(6) . ?
Ge3 Ge5 2.5946(6) . ?
Ge3 Ge6 2.5636(6) . ?
Ge4 Ge7 2.5453(6) . ?
Ge4 Ge8 2.4955(6) . ?
Ge4 Si4 2.3978(14) . ?
Ge5 Ge8 2.4852(6) . ?
Ge5 Ge9 2.5231(6) . ?
Ge5 Si5 2.3896(14) . ?
Ge6 Au1 2.5329(5) 7_656 ?
Ge6 Ge7 2.5298(6) . ?
Ge6 Ge9 2.5345(6) . ?
Ge7 Au2 2.6885(5) 7_656 ?
Ge7 Ge9 2.8831(7) . ?
Ge8 Au2 2.5553(5) 7_656 ?
Ge9 Au2 2.6091(5) 7_656 ?
P1 O107 1.643(3) . ?
P1 C101 1.829(5) . ?
P1 C104 1.834(4) . ?
P2 O207 1.636(3) . ?
P2 C201 1.819(5) . ?
P2 C204 1.824(4) . ?
Si4 Si41 2.3369(17) . ?
Si4 Si42 2.354(2) . ?
Si4 Si43 2.3489(17) . ?
Si5 Si51 2.332(2) . ?
Si5 Si52 2.3544(19) . ?
Si5 Si53 2.455(5) . ?
Si5 Si54 2.267(4) . ?
Si41 C411 1.884(6) . ?
Si41 C412 1.870(6) . ?
Si41 C413 1.860(7) . ?
Si42 C421 1.884(6) . ?
Si42 C422 1.867(5) . ?
Si42 C423 1.867(6) . ?
Si43 C431 1.884(6) . ?
Si43 C432 1.866(5) . ?
Si43 C433 1.868(4) . ?
Si51 C511 1.852(8) . ?
Si51 C512 1.889(7) . ?
Si51 C513 1.870(6) . ?
Si52 C521 1.867(6) . ?
Si52 C522 1.857(6) . ?
Si52 C523 1.869(6) . ?
Si53 C531 1.85(2) . ?
Si53 C532 1.881(11) . ?
Si53 C533 1.836(11) . ?
Si54 C541 1.91(2) . ?
Si54 C542 1.882(13) . ?
Si54 C543 1.876(12) . ?
O107 C108 1.380(5) . ?
O207 C208 1.409(5) . ?
C101 H101 1.0000 . ?
C101 C102 1.530(6) . ?
C101 C103 1.546(6) . ?
C102 H10A 0.9800 . ?
C102 H10B 0.9800 . ?
C102 H10C 0.9800 . ?
C103 H10D 0.9800 . ?
C103 H10E 0.9800 . ?
C103 H10F 0.9800 . ?
C104 H104 1.0000 . ?
C104 C105 1.519(7) . ?
C104 C106 1.517(7) . ?
C105 H10G 0.9800 . ?
C105 H10H 0.9800 . ?
C105 H10I 0.9800 . ?
C106 H10J 0.9800 . ?
C106 H10K 0.9800 . ?
C106 H10L 0.9800 . ?
C108 C109 1.384(7) . ?
C108 C210 1.386(6) . ?
C109 H109 0.9500 . ?
C109 C110 1.373(7) . ?
C110 H110 0.9500 . ?
C110 C209 1.387(6) . ?
C201 H201 1.0000 . ?
C201 C202 1.530(7) . ?
C201 C203 1.531(6) . ?
C202 H20A 0.9800 . ?
C202 H20B 0.9800 . ?
C202 H20C 0.9800 . ?
C203 H20D 0.9800 . ?
C203 H20E 0.9800 . ?
C203 H20F 0.9800 . ?
C204 H204 1.0000 . ?
C204 C205 1.522(6) . ?
C204 C206 1.517(7) . ?
C205 H20G 0.9800 . ?
C205 H20H 0.9800 . ?
C205 H20I 0.9800 . ?
C206 H20J 0.9800 . ?
C206 H20K 0.9800 . ?
C206 H20L 0.9800 . ?
C208 C209 1.375(6) . ?
C208 C210 1.376(6) . ?
C209 H209 0.9500 . ?
C210 H210 0.9500 . ?
C411 H41A 0.9800 . ?
C411 H41B 0.9800 . ?
C411 H41C 0.9800 . ?
C412 H41D 0.9800 . ?
C412 H41E 0.9800 . ?
C412 H41F 0.9800 . ?
C413 H41G 0.9800 . ?
C413 H41H 0.9800 . ?
C413 H41I 0.9800 . ?
C421 H42A 0.9800 . ?
C421 H42B 0.9800 . ?
C421 H42C 0.9800 . ?
C422 H42D 0.9800 . ?
C422 H42E 0.9800 . ?
C422 H42F 0.9800 . ?
C423 H42G 0.9800 . ?
C423 H42H 0.9800 . ?
C423 H42I 0.9800 . ?
C431 H43A 0.9800 . ?
C431 H43B 0.9800 . ?
C431 H43C 0.9800 . ?
C432 H43D 0.9800 . ?
C432 H43E 0.9800 . ?
C432 H43F 0.9800 . ?
C433 H43G 0.9800 . ?
C433 H43H 0.9800 . ?
C433 H43I 0.9800 . ?
C511 H51A 0.9800 . ?
C511 H51B 0.9800 . ?
C511 H51C 0.9800 . ?
C512 H51D 0.9800 . ?
C512 H51E 0.9800 . ?
C512 H51F 0.9800 . ?
C513 H51G 0.9800 . ?
C513 H51H 0.9800 . ?
C513 H51I 0.9800 . ?
C521 H52A 0.9800 . ?
C521 H52B 0.9800 . ?
C521 H52C 0.9800 . ?
C522 H52D 0.9800 . ?
C522 H52E 0.9800 . ?
C522 H52F 0.9800 . ?
C523 H52G 0.9800 . ?
C523 H52H 0.9800 . ?
C523 H52I 0.9800 . ?
C531 H53A 0.9800 . ?
C531 H53B 0.9800 . ?
C531 H53C 0.9800 . ?
C532 H53D 0.9800 . ?
C532 H53E 0.9800 . ?
C532 H53F 0.9800 . ?
C533 H53G 0.9800 . ?
C533 H53H 0.9800 . ?
C533 H53I 0.9800 . ?
C541 H54A 0.9800 . ?
C541 H54B 0.9800 . ?
C541 H54C 0.9800 . ?
C542 H54D 0.9800 . ?
C542 H54E 0.9800 . ?
C542 H54F 0.9800 . ?
C543 H54G 0.9800 . ?
C543 H54H 0.9800 . ?
C543 H54I 0.9800 . ?

loop_
_geom_torsion_atom_site_label_1
_geom_torsion_atom_site_label_2
_geom_torsion_atom_site_label_3
_geom_torsion_atom_site_label_4
_geom_torsion
_geom_torsion_site_symmetry_1
_geom_torsion_site_symmetry_2
_geom_torsion_site_symmetry_3
_geom_torsion_site_symmetry_4
_geom_torsion_publ_flag
Au1 P1 O107 C108 27.5(4) . . . . ?
Au1 P1 C101 C102 56.2(3) . . . . ?
Au1 P1 C101 C103 -178.8(3) . . . . ?
Au1 P1 C104 C105 66.3(4) . . . . ?
Au1 P1 C104 C106 -59.5(3) . . . . ?
Au2 P2 O207 C208 6.1(4) . . . . ?
Au2 P2 C201 C202 -47.7(4) . . . . ?
Au2 P2 C201 C203 -173.9(3) . . . . ?
Au2 P2 C204 C205 -68.2(4) . . . . ?
Au2 P2 C204 C206 54.5(4) . . . . ?
P1 O107 C108 C109 34.6(6) . . . . ?
P1 O107 C108 C210 -150.0(3) . . . . ?
P2 O207 C208 C209 -98.7(4) . . . . ?
P2 O207 C208 C210 82.9(4) . . . . ?
O107 P1 C101 C102 -68.4(3) . . . . ?
O107 P1 C101 C103 56.6(4) . . . . ?
O107 P1 C104 C105 -161.0(3) . . . . ?
O107 P1 C104 C106 73.2(3) . . . . ?
O107 C108 C109 C110 173.2(4) . . . . ?
O107 C108 C210 C208 -173.5(3) . . . . ?
O207 P2 C201 C202 75.4(4) . . . . ?
O207 P2 C201 C203 -50.8(4) . . . . ?
O207 P2 C204 C205 169.4(4) . . . . ?
O207 P2 C204 C206 -67.9(3) . . . . ?
O207 C208 C209 C110 -179.3(3) . . . . ?
O207 C208 C210 C108 177.8(3) . . . . ?
C101 P1 O107 C108 146.2(4) . . . . ?
C101 P1 C104 C105 -59.7(4) . . . . ?
C101 P1 C104 C106 174.5(3) . . . . ?
C104 P1 O107 C108 -106.8(4) . . . . ?
C104 P1 C101 C102 -171.5(3) . . . . ?
C104 P1 C101 C103 -46.6(4) . . . . ?
C108 C109 C110 C209 0.4(6) . . . . ?
C109 C108 C210 C208 2.1(5) . . . . ?
C109 C110 C209 C208 1.0(6) . . . . ?
C201 P2 O207 C208 -119.3(3) . . . . ?
C201 P2 C204 C205 61.6(4) . . . . ?
C201 P2 C204 C206 -175.7(3) . . . . ?
C204 P2 O207 C208 131.8(3) . . . . ?
C204 P2 C201 C202 -178.5(4) . . . . ?
C204 P2 C201 C203 55.4(4) . . . . ?
C209 C208 C210 C108 -0.6(6) . . . . ?
C210 C108 C109 C110 -2.0(6) . . . . ?
C210 C208 C209 C110 -1.0(6) . . . . ?

loop_
_platon_squeeze_void_nr
_platon_squeeze_void_average_x
_platon_squeeze_void_average_y
_platon_squeeze_void_average_z
_platon_squeeze_void_volume
_platon_squeeze_void_count_electrons
_platon_squeeze_void_content
1 0.000 0.146 0.250 266 49 ' '
2 0.000 0.854 0.750 266 49 ' '
3 0.500 0.646 0.250 266 49 ' '
4 0.500 0.354 0.750 266 49 ' '
